data_1529876
loop_
_publ_author_name
'Qiu, Yi-Feng'
'Zhu, Xin-Yu'
'Li, Ying-Xiu'
'He, Yu-Tao'
'Yang, Fang'
'Wang, Jia'
'Hua, Hui-Liang'
'Zheng, Lan'
'Wang, Li-Chen'
'Liu, Xue-Yuan'
'Liang, Yong-Min'

_publ_section_title
;
 AgSCF3-Mediated Trifluoromethylthiolation/Radical Cascade Cyclization of
 1,6-Enynes.
;
_journal_issue 15
_journal_name_full 'Organic letters'
_journal_page_first 3694
_journal_page_last 3697
_journal_paper_doi 10.1021/acs.orglett.5b01657
_journal_volume 17
_journal_year 2015
_chemical_formula_moiety 'C23 H27 F3 O7 S'
_chemical_formula_sum 'C23 H27 F3 O7 S'
_chemical_formula_weight 504.51
_chemical_name_systematic
;
 ? 
;
_space_group_crystal_system triclinic
_space_group_IT_number 2
_space_group_name_Hall '-P 1'
_space_group_name_H-M_alt 'P -1'
_symmetry_space_group_name_Hall '-P 1'
_symmetry_space_group_name_H-M 'P -1'
_atom_sites_solution_hydrogens geom
_atom_sites_solution_primary direct
_atom_sites_solution_secondary difmap
_audit_creation_date 2015-05-22
_audit_creation_method
;
Olex2 1.2
(compiled 2014.11.28 svn.r3106 for OlexSys, GUI svn.r4959)
;
_cell_angle_alpha 102.754(18)
_cell_angle_beta 97.366(15)
_cell_angle_gamma 93.699(19)
_cell_formula_units_Z 2
_cell_length_a 9.578(2)
_cell_length_b 10.805(3)
_cell_length_c 12.575(2)
_cell_measurement_reflns_used 1020
_cell_measurement_temperature 293.18(10)
_cell_measurement_theta_max 20.3450
_cell_measurement_theta_min 3.8550
_cell_volume 1253.0(5)
_computing_cell_refinement
;
CrysAlisPro, Agilent Technologies,
Version 1.171.37.33 (release 27-03-2014 CrysAlis171 .NET)
(compiled Mar 27 2014,17:12:48)
;
_computing_data_collection
;
CrysAlisPro, Agilent Technologies,
Version 1.171.37.33 (release 27-03-2014 CrysAlis171 .NET)
(compiled Mar 27 2014,17:12:48)
;
_computing_data_reduction
;
CrysAlisPro, Agilent Technologies,
Version 1.171.37.33 (release 27-03-2014 CrysAlis171 .NET)
(compiled Mar 27 2014,17:12:48)
;
_computing_molecular_graphics 'Olex2 (Dolomanov et al., 2009)'
_computing_publication_material 'Olex2 (Dolomanov et al., 2009)'
_computing_structure_refinement 'ShelXL (Sheldrick, 2008)'
_computing_structure_solution 'ShelXS (Sheldrick, 2008)'
_diffrn_ambient_environment air
_diffrn_ambient_temperature 293.18(10)
_diffrn_detector 'CCD plate'
_diffrn_detector_area_resol_mean 16.0733
_diffrn_detector_type Eos
_diffrn_measured_fraction_theta_full 0.995
_diffrn_measured_fraction_theta_max 0.996
_diffrn_measurement_details
;
  1 omega   -5.00   93.00   2.0000    6.0000
omega____ theta____ kappa____ phi______ frames
    -       20.5854   38.0000   30.0000 49

  2 omega    2.00   86.00   2.0000    6.0000
omega____ theta____ kappa____ phi______ frames
    -       20.5854   57.0000  120.0000 42

  3 omega  -20.00    8.00   2.0000    6.0000
omega____ theta____ kappa____ phi______ frames
    -      -17.1479  -99.0000   30.0000 14

  4 omega  -15.00   15.00   2.0000    6.0000
omega____ theta____ kappa____ phi______ frames
    -      -17.1479  -99.0000 -120.0000 15

  5 omega  -43.00   45.00   2.0000    6.0000
omega____ theta____ kappa____ phi______ frames
    -       20.5854  -38.0000 -150.0000 44

  6 omega   44.00   96.00   2.0000    6.0000
omega____ theta____ kappa____ phi______ frames
    -       20.5854 -178.0000  -90.0000 26
;
_diffrn_measurement_device 'four-circle diffractometer'
_diffrn_measurement_device_type 'SuperNova, Dual, Cu at zero, Eos'
_diffrn_measurement_method '\w scans'
_diffrn_orient_matrix_UB_11 -0.0620567000
_diffrn_orient_matrix_UB_12 -0.0415014000
_diffrn_orient_matrix_UB_13 -0.0045862000
_diffrn_orient_matrix_UB_21 0.0336569000
_diffrn_orient_matrix_UB_22 -0.0515201000
_diffrn_orient_matrix_UB_23 -0.0279419000
_diffrn_orient_matrix_UB_31 0.0253708000
_diffrn_orient_matrix_UB_32 -0.0139797000
_diffrn_orient_matrix_UB_33 0.0511489000
_diffrn_radiation_monochromator mirror
_diffrn_radiation_probe x-ray
_diffrn_radiation_type MoK\a
_diffrn_radiation_wavelength 0.71073
_diffrn_reflns_av_R_equivalents 0.0643
_diffrn_reflns_av_unetI/netI 0.1372
_diffrn_reflns_limit_h_max 11
_diffrn_reflns_limit_h_min -11
_diffrn_reflns_limit_k_max 13
_diffrn_reflns_limit_k_min -7
_diffrn_reflns_limit_l_max 15
_diffrn_reflns_limit_l_min -15
_diffrn_reflns_number 8487
_diffrn_reflns_theta_full 25.50
_diffrn_reflns_theta_max 26.02
_diffrn_reflns_theta_min 3.36
_diffrn_source 'SuperNova (Mo) X-ray Source'
_exptl_absorpt_coefficient_mu 0.191
_exptl_absorpt_correction_T_max 1.00000
_exptl_absorpt_correction_T_min 0.61041
_exptl_absorpt_correction_type multi-scan
_exptl_absorpt_process_details
;
CrysAlisPro, Agilent Technologies,
Version 1.171.37.33 (release 27-03-2014 CrysAlis171 .NET)
(compiled Mar 27 2014,17:12:48)
Empirical absorption correction using spherical harmonics,
 implemented in SCALE3 ABSPACK scaling algorithm.
;
_exptl_crystal_colour 'clear light yellow'
_exptl_crystal_colour_lustre clear
_exptl_crystal_colour_modifier light
_exptl_crystal_colour_primary yellow
_exptl_crystal_density_diffrn 1.337
_exptl_crystal_density_method 'not measured'
_exptl_crystal_description block
_exptl_crystal_F_000 528
_exptl_crystal_size_max 0.33
_exptl_crystal_size_mid 0.25
_exptl_crystal_size_min 0.21
_refine_diff_density_max 0.360
_refine_diff_density_min -0.273
_refine_diff_density_rms 0.056
_refine_ls_extinction_method none
_refine_ls_goodness_of_fit_ref 1.015
_refine_ls_hydrogen_treatment constr
_refine_ls_matrix_type full
_refine_ls_number_parameters 314
_refine_ls_number_reflns 4916
_refine_ls_number_restraints 0
_refine_ls_restrained_S_all 1.015
_refine_ls_R_factor_all 0.1711
_refine_ls_R_factor_gt 0.0766
_refine_ls_shift/su_max 0.000
_refine_ls_shift/su_mean 0.000
_refine_ls_structure_factor_coef Fsqd
_refine_ls_weighting_details 'calc w=1/[\s^2^(Fo^2^)+(0.0549P)^2^+0.0000P] where P=(Fo^2^+2Fc^2^)/3'
_refine_ls_weighting_scheme calc
_refine_ls_wR_factor_gt 0.1432
_refine_ls_wR_factor_ref 0.2088
_reflns_number_gt 2076
_reflns_number_total 4916
_reflns_threshold_expression >2sigma(I)
_cod_data_source_file ol5b01657_si_002.cif
_cod_data_source_block qiuyf0520_2
_cod_database_code 1529876
_reflns_odcompleteness_completeness 99.51
_reflns_odcompleteness_iscentric 1
_reflns_odcompleteness_theta 26.32
_olex2_refinement_description
;
1. Fixed Uiso
 At 1.2 times of:
  All C(H) groups, All C(H,H) groups
 At 1.5 times of:
  All C(H,H,H) groups
2.a Ternary CH refined with riding coordinates:
 C5(H5)
2.b Secondary CH2 refined with riding coordinates:
 C2(H2A,H2B), C4(H4A,H4B)
2.c Aromatic/amide H refined with riding coordinates:
 C13(H13)
2.d Idealised Me refined as rotating group:
 C15(H15A,H15B,H15C), C17(H17A,H17B,H17C), C19(H19A,H19B,H19C), C20(H20A,H20B,
 H20C), C21(H21A,H21B,H21C), C22(H22A,H22B,H22C), C23(H23A,H23B,H23C)
;
_olex2_date_sample_data_collection 2015-05-20
_olex2_submission_special_instructions 'No special instructions were received'

loop_
_space_group_symop_id
_space_group_symop_operation_xyz
1 'x, y, z'
2 '-x, -y, -z'

loop_
_atom_site_label
_atom_site_type_symbol
_atom_site_fract_x
_atom_site_fract_y
_atom_site_fract_z
_atom_site_U_iso_or_equiv
_atom_site_adp_type
_atom_site_occupancy
_atom_site_calc_flag
_atom_site_refinement_flags_posn
S1 S 0.40462(13) 0.53328(12) 0.15282(9) 0.0542(4) Uani 1 d .
F1 F 0.2486(4) 0.7187(4) 0.2117(4) 0.1320(16) Uani 1 d .
F2 F 0.1533(4) 0.5352(4) 0.1960(3) 0.1320(16) Uani 1 d .
F3 F 0.3014(4) 0.6241(5) 0.3340(3) 0.1303(17) Uani 1 d .
O1 O 0.9668(4) 0.6642(4) 0.4097(3) 0.0935(15) Uani 1 d .
O2 O 0.8176(4) 0.7218(5) 0.5275(3) 0.1088(17) Uani 1 d .
O3 O 0.7995(4) 0.9671(4) 0.4490(3) 0.0733(11) Uani 1 d .
O4 O 0.5753(4) 0.8835(4) 0.4159(3) 0.0817(12) Uani 1 d .
O5 O 0.7113(4) 0.8824(3) -0.1660(3) 0.0668(10) Uani 1 d .
O6 O 0.4456(4) 0.7995(4) -0.2912(3) 0.0743(11) Uani 1 d .
O7 O 0.2459(3) 0.6772(4) -0.2117(2) 0.0652(10) Uani 1 d .
C1 C 0.5487(5) 0.6518(4) 0.1985(3) 0.0481(11) Uani 1 d .
C2 C 0.6353(5) 0.6454(5) 0.3060(3) 0.0551(13) Uani 1 d .
H2A H 0.6761 0.5645 0.2960 0.066 Uiso 1 calc R
H2B H 0.5728 0.6475 0.3611 0.066 Uiso 1 calc R
C3 C 0.7557(5) 0.7539(5) 0.3502(4) 0.0532(13) Uani 1 d .
C4 C 0.8278(5) 0.7827(5) 0.2536(3) 0.0580(13) Uani 1 d .
H4A H 0.9044 0.8498 0.2818 0.070 Uiso 1 calc R
H4B H 0.8673 0.7071 0.2170 0.070 Uiso 1 calc R
C5 C 0.7204(4) 0.8238(5) 0.1723(3) 0.0485(12) Uani 1 d .
H5 H 0.6913 0.9050 0.2108 0.058 Uiso 1 calc R
C6 C 0.5876(4) 0.7312(4) 0.1370(3) 0.0436(11) Uani 1 d .
C7 C 0.5290(4) 0.7457(4) 0.0258(3) 0.0423(11) Uani 1 d .
C8 C 0.6317(4) 0.8108(4) -0.0147(3) 0.0456(11) Uani 1 d .
C9 C 0.7696(4) 0.8466(4) 0.0640(3) 0.0485(11) Uani 1 d .
C10 C 0.6049(5) 0.8277(5) -0.1228(4) 0.0547(13) Uani 1 d .
C11 C 0.4738(5) 0.7821(5) -0.1858(4) 0.0528(13) Uani 1 d .
C12 C 0.3703(5) 0.7198(5) -0.1418(4) 0.0523(13) Uani 1 d .
C13 C 0.3959(5) 0.7006(4) -0.0363(3) 0.0479(11) Uani 1 d .
H13 H 0.3270 0.6592 -0.0073 0.057 Uiso 1 calc R
C14 C 0.8617(6) 0.7076(5) 0.4307(4) 0.0648(15) Uani 1 d .
C15 C 0.9077(8) 0.6806(9) 0.6127(5) 0.148(4) Uani 1 d .
H15A H 0.9087 0.5896 0.5926 0.222 Uiso 1 calc GR
H15B H 0.8717 0.7044 0.6814 0.222 Uiso 1 calc GR
H15C H 1.0021 0.7204 0.6203 0.222 Uiso 1 calc GR
C16 C 0.6971(6) 0.8739(6) 0.4091(4) 0.0597(14) Uani 1 d .
C17 C 0.7583(7) 1.0889(6) 0.5061(5) 0.098(2) Uani 1 d .
H17A H 0.7317 1.1387 0.4536 0.147 Uiso 1 calc GR
H17B H 0.8365 1.1340 0.5589 0.147 Uiso 1 calc GR
H17C H 0.6797 1.0741 0.5434 0.147 Uiso 1 calc GR
C18 C 0.2731(6) 0.6053(6) 0.2276(5) 0.0725(16) Uani 1 d .
C19 C 0.8776(5) 0.7570(5) 0.0222(4) 0.0665(15) Uani 1 d .
H19A H 0.8451 0.6711 0.0224 0.100 Uiso 1 calc GR
H19B H 0.9667 0.7813 0.0693 0.100 Uiso 1 calc GR
H19C H 0.8891 0.7621 -0.0515 0.100 Uiso 1 calc GR
C20 C 0.8307(6) 0.9859(5) 0.0819(4) 0.0720(15) Uani 1 d .
H20A H 0.8638 0.9986 0.0159 0.108 Uiso 1 calc GR
H20B H 0.9079 1.0047 0.1415 0.108 Uiso 1 calc GR
H20C H 0.7584 1.0414 0.0996 0.108 Uiso 1 calc GR
C21 C 0.6851(7) 0.9982(6) -0.2006(5) 0.112(2) Uani 1 d .
H21A H 0.6328 0.9778 -0.2736 0.167 Uiso 1 calc GR
H21B H 0.7736 1.0454 -0.2004 0.167 Uiso 1 calc GR
H21C H 0.6315 1.0488 -0.1508 0.167 Uiso 1 calc GR
C22 C 0.4799(8) 0.7003(7) -0.3746(4) 0.113(3) Uani 1 d .
H22A H 0.4837 0.7302 -0.4407 0.170 Uiso 1 calc GR
H22B H 0.4090 0.6294 -0.3887 0.170 Uiso 1 calc GR
H22C H 0.5703 0.6740 -0.3509 0.170 Uiso 1 calc GR
C23 C 0.1400(5) 0.6135(6) -0.1707(4) 0.0776(17) Uani 1 d .
H23A H 0.0618 0.5820 -0.2283 0.116 Uiso 1 calc GR
H23B H 0.1085 0.6715 -0.1110 0.116 Uiso 1 calc GR
H23C H 0.1772 0.5434 -0.1447 0.116 Uiso 1 calc GR

loop_
_atom_site_aniso_label
_atom_site_aniso_U_11
_atom_site_aniso_U_22
_atom_site_aniso_U_33
_atom_site_aniso_U_23
_atom_site_aniso_U_13
_atom_site_aniso_U_12
S1 0.0545(8) 0.0489(8) 0.0591(7) 0.0099(6) 0.0155(6) -0.0020(6)
F1 0.126(3) 0.095(3) 0.210(4) 0.057(3) 0.094(3) 0.052(3)
F2 0.064(2) 0.134(4) 0.170(4) -0.031(3) 0.051(2) -0.030(2)
F3 0.105(3) 0.205(5) 0.078(2) 0.006(3) 0.044(2) 0.024(3)
O1 0.061(2) 0.126(4) 0.098(3) 0.033(3) 0.003(2) 0.031(3)
O2 0.098(3) 0.180(5) 0.074(2) 0.070(3) 0.019(2) 0.049(3)
O3 0.067(2) 0.072(3) 0.068(2) -0.0057(19) 0.0062(19) -0.004(2)
O4 0.059(2) 0.087(3) 0.090(3) -0.005(2) 0.022(2) 0.010(2)
O5 0.071(2) 0.071(3) 0.074(2) 0.0367(19) 0.0343(18) 0.005(2)
O6 0.091(3) 0.088(3) 0.054(2) 0.032(2) 0.0162(18) 0.022(2)
O7 0.052(2) 0.085(3) 0.060(2) 0.0258(19) -0.0002(18) 0.001(2)
C1 0.046(3) 0.051(3) 0.049(2) 0.010(2) 0.014(2) 0.004(2)
C2 0.060(3) 0.062(3) 0.049(2) 0.023(2) 0.015(2) 0.003(3)
C3 0.045(3) 0.060(3) 0.055(3) 0.014(2) 0.008(2) 0.007(3)
C4 0.047(3) 0.069(4) 0.059(3) 0.016(3) 0.011(2) 0.007(3)
C5 0.041(3) 0.052(3) 0.054(3) 0.011(2) 0.015(2) 0.008(2)
C6 0.037(2) 0.047(3) 0.048(2) 0.007(2) 0.016(2) 0.006(2)
C7 0.041(2) 0.041(3) 0.047(2) 0.010(2) 0.014(2) 0.008(2)
C8 0.043(3) 0.044(3) 0.054(3) 0.014(2) 0.017(2) 0.006(2)
C9 0.038(2) 0.051(3) 0.058(3) 0.011(2) 0.015(2) 0.003(2)
C10 0.059(3) 0.055(3) 0.059(3) 0.019(2) 0.024(3) 0.013(3)
C11 0.061(3) 0.059(3) 0.047(3) 0.022(2) 0.020(2) 0.015(3)
C12 0.055(3) 0.055(3) 0.050(3) 0.014(2) 0.009(2) 0.014(3)
C13 0.045(3) 0.054(3) 0.048(2) 0.014(2) 0.017(2) 0.004(2)
C14 0.055(3) 0.075(4) 0.066(3) 0.025(3) 0.001(3) 0.002(3)
C15 0.133(6) 0.251(11) 0.095(5) 0.103(6) 0.011(4) 0.068(7)
C16 0.061(3) 0.071(4) 0.048(3) 0.011(3) 0.011(3) 0.015(3)
C17 0.124(6) 0.065(4) 0.088(4) -0.012(3) 0.012(4) -0.004(4)
C18 0.061(4) 0.078(5) 0.081(4) 0.016(3) 0.024(3) 0.005(3)
C19 0.046(3) 0.094(4) 0.064(3) 0.016(3) 0.023(2) 0.019(3)
C20 0.072(4) 0.055(4) 0.087(4) 0.017(3) 0.018(3) -0.015(3)
C21 0.137(6) 0.090(5) 0.139(5) 0.080(5) 0.041(5) 0.011(5)
C22 0.175(7) 0.124(6) 0.056(3) 0.036(4) 0.031(4) 0.042(6)
C23 0.049(3) 0.112(5) 0.076(3) 0.035(3) 0.003(3) -0.004(3)

loop_
_atom_type_symbol
_atom_type_description
_atom_type_scat_dispersion_real
_atom_type_scat_dispersion_imag
_atom_type_scat_source
C C 0.0033 0.0016 'International Tables Vol C Tables 4.2.6.8 and 6.1.1.4'
H H 0.0000 0.0000 'International Tables Vol C Tables 4.2.6.8 and 6.1.1.4'
F F 0.0171 0.0103 'International Tables Vol C Tables 4.2.6.8 and 6.1.1.4'
O O 0.0106 0.0060 'International Tables Vol C Tables 4.2.6.8 and 6.1.1.4'
S S 0.1246 0.1234 'International Tables Vol C Tables 4.2.6.8 and 6.1.1.4'

loop_
_geom_angle_atom_site_label_1
_geom_angle_atom_site_label_2
_geom_angle_atom_site_label_3
_geom_angle
C1 S1 C18 101.1(3)
C14 O2 C15 116.5(4)
C16 O3 C17 116.8(4)
C10 O5 C21 116.9(4)
C11 O6 C22 115.2(4)
C12 O7 C23 116.9(4)
C2 C1 S1 114.3(4)
C6 C1 S1 122.7(3)
C6 C1 C2 122.5(4)
C1 C2 H2A 108.6
C1 C2 H2B 108.6
C1 C2 C3 114.6(4)
H2A C2 H2B 107.6
C3 C2 H2A 108.6
C3 C2 H2B 108.6
C2 C3 C4 109.9(4)
C14 C3 C2 106.9(4)
C14 C3 C4 110.2(4)
C16 C3 C2 110.1(4)
C16 C3 C4 109.4(4)
C16 C3 C14 110.2(4)
C3 C4 H4A 109.7
C3 C4 H4B 109.7
H4A C4 H4B 108.2
C5 C4 C3 109.7(4)
C5 C4 H4A 109.7
C5 C4 H4B 109.7
C4 C5 H5 106.6
C4 C5 C6 112.5(4)
C4 C5 C9 117.6(4)
C6 C5 H5 106.6
C6 C5 C9 106.2(3)
C9 C5 H5 106.6
C1 C6 C5 122.2(4)
C1 C6 C7 132.2(4)
C7 C6 C5 105.4(4)
C8 C7 C6 108.7(4)
C8 C7 C13 121.9(4)
C13 C7 C6 129.3(4)
C7 C8 C9 113.4(4)
C7 C8 C10 119.4(4)
C10 C8 C9 127.0(4)
C8 C9 C5 100.5(4)
C8 C9 C19 108.7(3)
C8 C9 C20 114.7(4)
C19 C9 C5 112.9(4)
C19 C9 C20 110.0(4)
C20 C9 C5 109.8(4)
O5 C10 C8 119.2(4)
O5 C10 C11 121.5(4)
C11 C10 C8 119.2(5)
O6 C11 C10 119.8(5)
O6 C11 C12 120.0(4)
C10 C11 C12 120.3(4)
O7 C12 C11 115.3(4)
O7 C12 C13 123.5(5)
C13 C12 C11 121.2(4)
C7 C13 H13 121.0
C12 C13 C7 118.0(4)
C12 C13 H13 121.0
O1 C14 O2 124.5(5)
O1 C14 C3 125.2(5)
O2 C14 C3 110.3(5)
O2 C15 H15A 109.5
O2 C15 H15B 109.5
O2 C15 H15C 109.5
H15A C15 H15B 109.5
H15A C15 H15C 109.5
H15B C15 H15C 109.5
O3 C16 C3 110.8(4)
O4 C16 O3 124.6(5)
O4 C16 C3 124.6(5)
O3 C17 H17A 109.5
O3 C17 H17B 109.5
O3 C17 H17C 109.5
H17A C17 H17B 109.5
H17A C17 H17C 109.5
H17B C17 H17C 109.5
F1 C18 S1 113.9(4)
F2 C18 S1 109.6(4)
F2 C18 F1 105.9(5)
F2 C18 F3 107.8(6)
F3 C18 S1 115.3(4)
F3 C18 F1 103.8(5)
C9 C19 H19A 109.5
C9 C19 H19B 109.5
C9 C19 H19C 109.5
H19A C19 H19B 109.5
H19A C19 H19C 109.5
H19B C19 H19C 109.5
C9 C20 H20A 109.5
C9 C20 H20B 109.5
C9 C20 H20C 109.5
H20A C20 H20B 109.5
H20A C20 H20C 109.5
H20B C20 H20C 109.5
O5 C21 H21A 109.5
O5 C21 H21B 109.5
O5 C21 H21C 109.5
H21A C21 H21B 109.5
H21A C21 H21C 109.5
H21B C21 H21C 109.5
O6 C22 H22A 109.5
O6 C22 H22B 109.5
O6 C22 H22C 109.5
H22A C22 H22B 109.5
H22A C22 H22C 109.5
H22B C22 H22C 109.5
O7 C23 H23A 109.5
O7 C23 H23B 109.5
O7 C23 H23C 109.5
H23A C23 H23B 109.5
H23A C23 H23C 109.5
H23B C23 H23C 109.5

loop_
_geom_bond_atom_site_label_1
_geom_bond_atom_site_label_2
_geom_bond_distance
S1 C1 1.766(5)
S1 C18 1.784(5)
F1 C18 1.315(7)
F2 C18 1.298(7)
F3 C18 1.299(6)
O1 C14 1.174(6)
O2 C14 1.320(6)
O2 C15 1.454(6)
O3 C16 1.324(6)
O3 C17 1.457(6)
O4 C16 1.190(6)
O5 C10 1.374(6)
O5 C21 1.439(6)
O6 C11 1.375(5)
O6 C22 1.411(6)
O7 C12 1.373(5)
O7 C23 1.403(6)
C1 C2 1.510(5)
C1 C6 1.341(6)
C2 H2A 0.9700
C2 H2B 0.9700
C2 C3 1.545(7)
C3 C4 1.550(6)
C3 C14 1.527(6)
C3 C16 1.524(6)
C4 H4A 0.9700
C4 H4B 0.9700
C4 C5 1.514(5)
C5 H5 0.9800
C5 C6 1.520(6)
C5 C9 1.560(6)
C6 C7 1.484(5)
C7 C8 1.386(6)
C7 C13 1.403(6)
C8 C9 1.518(6)
C8 C10 1.405(6)
C9 C19 1.527(5)
C9 C20 1.536(7)
C10 C11 1.392(7)
C11 C12 1.400(7)
C12 C13 1.381(5)
C13 H13 0.9300
C15 H15A 0.9600
C15 H15B 0.9600
C15 H15C 0.9600
C17 H17A 0.9600
C17 H17B 0.9600
C17 H17C 0.9600
C19 H19A 0.9600
C19 H19B 0.9600
C19 H19C 0.9600
C20 H20A 0.9600
C20 H20B 0.9600
C20 H20C 0.9600
C21 H21A 0.9600
C21 H21B 0.9600
C21 H21C 0.9600
C22 H22A 0.9600
C22 H22B 0.9600
C22 H22C 0.9600
C23 H23A 0.9600
C23 H23B 0.9600
C23 H23C 0.9600

loop_
_geom_torsion_atom_site_label_1
_geom_torsion_atom_site_label_2
_geom_torsion_atom_site_label_3
_geom_torsion_atom_site_label_4
_geom_torsion
S1 C1 C2 C3 -176.3(3)
S1 C1 C6 C5 -173.7(3)
S1 C1 C6 C7 1.1(7)
O5 C10 C11 O6 -4.5(7)
O5 C10 C11 C12 176.1(4)
O6 C11 C12 O7 1.4(6)
O6 C11 C12 C13 179.8(4)
O7 C12 C13 C7 178.2(4)
C1 S1 C18 F1 55.7(5)
C1 S1 C18 F2 174.1(4)
C1 S1 C18 F3 -64.1(6)
C1 C2 C3 C4 -39.8(5)
C1 C2 C3 C14 -159.4(4)
C1 C2 C3 C16 80.8(5)
C1 C6 C7 C8 -160.7(4)
C1 C6 C7 C13 17.2(7)
C2 C1 C6 C5 -1.6(6)
C2 C1 C6 C7 173.1(4)
C2 C3 C4 C5 60.3(5)
C2 C3 C14 O1 98.6(6)
C2 C3 C14 O2 -80.6(5)
C2 C3 C16 O3 179.0(4)
C2 C3 C16 O4 -2.7(7)
C3 C4 C5 C6 -51.3(5)
C3 C4 C5 C9 -175.2(4)
C4 C3 C14 O1 -20.8(8)
C4 C3 C14 O2 160.0(5)
C4 C3 C16 O3 -60.1(5)
C4 C3 C16 O4 118.2(6)
C4 C5 C6 C1 22.5(6)
C4 C5 C6 C7 -153.4(3)
C4 C5 C9 C8 149.4(4)
C4 C5 C9 C19 33.8(6)
C4 C5 C9 C20 -89.3(5)
C5 C6 C7 C8 14.7(4)
C5 C6 C7 C13 -167.4(4)
C6 C1 C2 C3 11.0(6)
C6 C5 C9 C8 22.4(4)
C6 C5 C9 C19 -93.2(4)
C6 C5 C9 C20 143.7(4)
C6 C7 C8 C9 0.2(5)
C6 C7 C8 C10 175.2(4)
C6 C7 C13 C12 -175.8(4)
C7 C8 C9 C5 -14.3(4)
C7 C8 C9 C19 104.4(5)
C7 C8 C9 C20 -132.0(4)
C7 C8 C10 O5 -174.4(4)
C7 C8 C10 C11 2.0(6)
C8 C7 C13 C12 1.8(6)
C8 C10 C11 O6 179.2(4)
C8 C10 C11 C12 -0.3(7)
C9 C5 C6 C1 152.5(4)
C9 C5 C6 C7 -23.5(4)
C9 C8 C10 O5 -0.2(7)
C9 C8 C10 C11 176.3(4)
C10 C8 C9 C5 171.2(4)
C10 C8 C9 C19 -70.1(6)
C10 C8 C9 C20 53.5(6)
C10 C11 C12 O7 -179.1(4)
C10 C11 C12 C13 -0.8(7)
C11 C12 C13 C7 0.0(6)
C13 C7 C8 C9 -177.8(4)
C13 C7 C8 C10 -2.9(6)
C14 C3 C4 C5 177.9(4)
C14 C3 C16 O3 61.3(6)
C14 C3 C16 O4 -120.4(6)
C15 O2 C14 O1 0.3(10)
C15 O2 C14 C3 179.5(6)
C16 C3 C4 C5 -60.7(5)
C16 C3 C14 O1 -141.7(6)
C16 C3 C14 O2 39.1(7)
C17 O3 C16 O4 0.7(7)
C17 O3 C16 C3 179.0(4)
C18 S1 C1 C2 84.4(4)
C18 S1 C1 C6 -103.0(4)
C21 O5 C10 C8 -120.4(5)
C21 O5 C10 C11 63.2(6)
C22 O6 C11 C10 90.6(6)
C22 O6 C11 C12 -89.9(6)
C23 O7 C12 C11 179.6(4)
C23 O7 C12 C13 1.3(6)
